data_7114876
loop_
_publ_author_name
'Zaman, Md. Badruz'
'Smith, Mark D.'
'zur Loye, Hans-Conrad'

_publ_section_title
;
 Two different one-dimensional structural motifs in the same coordination
 polymer: a novel interpenetration of infinite ladders by bundles of
 infinite chains
;
_journal_issue 21
_journal_name_full 'Chemical Communications'
_journal_page_first 2256
_journal_paper_doi 10.1039/b106190a
_journal_year 2001
_chemical_formula_moiety
; 
[Cu(dpdaB)(MeOH)(NO3)2][Cu(dpdaB)1.5(NO3)2] 2(EtOH) 
;
_chemical_formula_sum 'C53 H42 Cu2 N9 O15'
_chemical_formula_weight 1172.04
_chemical_name_systematic
; 
? 
;
_space_group_IT_number 2
_symmetry_cell_setting triclinic
_symmetry_space_group_name_Hall '-P 1'
_symmetry_space_group_name_H-M 'P -1'
_atom_sites_solution_hydrogens geom
_atom_sites_solution_primary direct
_atom_sites_solution_secondary difmap
_audit_creation_method SHELXL-97
_cell_angle_alpha 107.663(3)
_cell_angle_beta 94.805(4)
_cell_angle_gamma 104.021(4)
_cell_formula_units_Z 2
_cell_length_a 12.1363(18)
_cell_length_b 13.738(2)
_cell_length_c 17.563(3)
_cell_measurement_reflns_used 2484
_cell_measurement_temperature 180(2)
_cell_measurement_theta_max 22.633
_cell_measurement_theta_min 2.459
_cell_volume 2667.6(7)
_computing_cell_refinement 'SAINT+ NT V6.02a (Bruker, 1998)'
_computing_data_collection 'SMART NT V5.619 (Bruker, 2000)'
_computing_data_reduction 'SAINT+ NT V6.02a'
_computing_molecular_graphics 'SHELXTL V5.1 (Sheldrick, 1997)'
_computing_publication_material 'SHELXTL V5.1'
_computing_structure_refinement 'SHELXL-97 (Sheldrick, 1997)'
_computing_structure_solution 'SHELXS-97 (Sheldrick, 1990)'
_diffrn_ambient_temperature 180(2)
_diffrn_measured_fraction_theta_full 0.993
_diffrn_measured_fraction_theta_max 0.993
_diffrn_measurement_device_type 'Bruker SMART APEX CCD diffractometer'
_diffrn_measurement_method 'phi and omega scans'
_diffrn_radiation_monochromator graphite
_diffrn_radiation_source 'sealed tube'
_diffrn_radiation_type MoK\a
_diffrn_radiation_wavelength 0.71073
_diffrn_reflns_av_R_equivalents 0.0846
_diffrn_reflns_av_sigmaI/netI 0.2154
_diffrn_reflns_limit_h_max 13
_diffrn_reflns_limit_h_min -13
_diffrn_reflns_limit_k_max 15
_diffrn_reflns_limit_k_min -11
_diffrn_reflns_limit_l_max 19
_diffrn_reflns_limit_l_min -19
_diffrn_reflns_number 14780
_diffrn_reflns_theta_full 23.30
_diffrn_reflns_theta_max 23.30
_diffrn_reflns_theta_min 1.62
_diffrn_standards_decay_% none
_exptl_absorpt_coefficient_mu 0.874
_exptl_absorpt_correction_type none
_exptl_crystal_colour green
_exptl_crystal_density_diffrn 1.459
_exptl_crystal_density_method 'not measured'
_exptl_crystal_description plate
_exptl_crystal_F_000 1202
_exptl_crystal_size_max 0.11
_exptl_crystal_size_mid 0.06
_exptl_crystal_size_min 0.04
_refine_diff_density_max 0.495
_refine_diff_density_min -0.391
_refine_diff_density_rms 0.067
_refine_ls_extinction_method none
_refine_ls_goodness_of_fit_ref 0.996
_refine_ls_hydrogen_treatment mixed
_refine_ls_matrix_type full
_refine_ls_number_parameters 719
_refine_ls_number_reflns 7669
_refine_ls_number_restraints 2
_refine_ls_restrained_S_all 0.996
_refine_ls_R_factor_all 0.1232
_refine_ls_R_factor_gt 0.0503
_refine_ls_shift/su_max 0.000
_refine_ls_shift/su_mean 0.000
_refine_ls_structure_factor_coef Fsqd
_refine_ls_weighting_details
; calc 
[0.00000+1.00000exp(4.70(sin\q/\l)^2^)]/ 
[\s^2^(Fo^2^)+0.0000+0.0000*P+(0.0119P)^2^+0.0000sin\q/\l] 
where P = 0.33333Fo^2^ + 0.66667Fc^2^ 
;
_refine_ls_weighting_scheme calc
_refine_ls_wR_factor_gt 0.0860
_refine_ls_wR_factor_ref 0.1125
_reflns_number_gt 3403
_reflns_number_total 7669
_reflns_threshold_expression >2sigma(I)
_cod_data_source_file b106190a.txt
_cod_data_source_block 3
_cod_original_sg_symbol_H-M P-1
_cod_database_code 7114876

loop_
_symmetry_equiv_pos_as_xyz
'x, y, z'
'-x, -y, -z'

loop_
_atom_site_label
_atom_site_type_symbol
_atom_site_fract_x
_atom_site_fract_y
_atom_site_fract_z
_atom_site_U_iso_or_equiv
_atom_site_adp_type
_atom_site_occupancy
_atom_site_symmetry_multiplicity
_atom_site_calc_flag
_atom_site_refinement_flags
C1 C 0.2322(6) 0.3441(6) 0.0993(4) 0.0386(19) Uani 1 1 d .
H1 H 0.2343 0.2885 0.0519 0.046 Uiso 1 1 calc R
C2 C 0.1604(5) 0.4071(6) 0.0935(4) 0.0381(19) Uani 1 1 d .
H2 H 0.1137 0.3939 0.0432 0.046 Uiso 1 1 calc R
C3 C 0.1574(5) 0.4891(5) 0.1614(4) 0.0301(17) Uani 1 1 d .
C4 C 0.2235(5) 0.5012(5) 0.2341(4) 0.0363(18) Uani 1 1 d .
H4 H 0.2209 0.5547 0.2826 0.044 Uiso 1 1 calc R
C5 C 0.2934(5) 0.4348(5) 0.2355(4) 0.0330(18) Uani 1 1 d .
H5 H 0.3386 0.4441 0.2854 0.040 Uiso 1 1 calc R
C6 C 0.0846(6) 0.5579(6) 0.1572(4) 0.041(2) Uani 1 1 d .
C7 C 0.0251(6) 0.6118(5) 0.1505(4) 0.0366(18) Uani 1 1 d .
C8 C -0.0466(6) 0.6796(6) 0.1431(4) 0.0339(18) Uani 1 1 d .
C9 C -0.1653(6) 0.6366(5) 0.1195(4) 0.0375(18) Uani 1 1 d .
H9 H -0.1988 0.5625 0.1075 0.045 Uiso 1 1 calc R
C10 C -0.2344(5) 0.7005(5) 0.1133(4) 0.0327(17) Uani 1 1 d .
H10 H -0.3151 0.6701 0.0956 0.039 Uiso 1 1 calc R
C11 C -0.1866(6) 0.8092(5) 0.1327(4) 0.0308(17) Uani 1 1 d .
C12 C -0.0681(6) 0.8522(6) 0.1560(4) 0.044(2) Uani 1 1 d .
H12 H -0.0344 0.9264 0.1681 0.053 Uiso 1 1 calc R
C13 C 0.0008(6) 0.7869(6) 0.1614(4) 0.042(2) Uani 1 1 d .
H13 H 0.0818 0.8168 0.1779 0.051 Uiso 1 1 calc R
C14 C -0.2564(6) 0.8796(6) 0.1307(4) 0.0357(18) Uani 1 1 d .
C15 C -0.3115(6) 0.9400(5) 0.1328(4) 0.0362(18) Uani 1 1 d .
C16 C -0.5474(6) 1.0618(5) 0.1054(4) 0.0383(19) Uani 1 1 d .
H16 H -0.6247 1.0400 0.0780 0.046 Uiso 1 1 calc R
C17 C -0.4897(6) 0.9854(6) 0.0976(4) 0.0402(19) Uani 1 1 d .
H17 H -0.5257 0.9135 0.0648 0.048 Uiso 1 1 calc R
C18 C -0.3770(6) 1.0162(5) 0.1392(4) 0.0329(18) Uani 1 1 d .
C19 C -0.3282(6) 1.1236(6) 0.1823(4) 0.042(2) Uani 1 1 d .
H19 H -0.2505 1.1482 0.2094 0.050 Uiso 1 1 calc R
C20 C -0.3915(5) 1.1936(6) 0.1859(4) 0.0391(19) Uani 1 1 d .
H20 H -0.3557 1.2666 0.2161 0.047 Uiso 1 1 calc R
C31 C 0.4291(6) 0.7632(5) 0.2874(4) 0.0355(18) Uani 1 1 d .
H31 H 0.4254 0.8068 0.3401 0.043 Uiso 1 1 calc R
C32 C 0.3639(5) 0.7682(5) 0.2225(4) 0.0341(18) Uani 1 1 d .
H32 H 0.3150 0.8136 0.2311 0.041 Uiso 1 1 calc R
C33 C 0.3679(5) 0.7077(5) 0.1442(4) 0.0301(17) Uani 1 1 d .
C34 C 0.4385(5) 0.6407(5) 0.1359(4) 0.0314(18) Uani 1 1 d .
H34 H 0.4439 0.5971 0.0836 0.038 Uiso 1 1 calc R
C35 C 0.5015(5) 0.6380(5) 0.2049(3) 0.0267(16) Uani 1 1 d .
H35 H 0.5483 0.5907 0.1982 0.032 Uiso 1 1 calc R
C36 C 0.3027(6) 0.7161(5) 0.0760(4) 0.0344(18) Uani 1 1 d .
C37 C 0.2472(6) 0.7292(6) 0.0228(4) 0.0368(18) Uani 1 1 d .
C38 C 0.1790(5) 0.7380(5) -0.0449(4) 0.0308(17) Uani 1 1 d .
C39 C 0.1257(5) 0.8190(6) -0.0345(4) 0.0390(19) Uani 1 1 d .
H39 H 0.1357 0.8711 0.0175 0.047 Uiso 1 1 calc R
C40 C 0.0579(6) 0.8233(6) -0.1004(4) 0.0367(18) Uani 1 1 d .
H40 H 0.0227 0.8793 -0.0938 0.044 Uiso 1 1 calc R
C41 C 0.0413(5) 0.7457(6) -0.1761(4) 0.0308(17) Uani 1 1 d .
C42 C 0.0937(5) 0.6654(5) -0.1857(4) 0.0296(17) Uani 1 1 d .
H42 H 0.0819 0.6123 -0.2374 0.036 Uiso 1 1 calc R
C43 C 0.1635(5) 0.6611(5) -0.1208(4) 0.0310(17) Uani 1 1 d .
H43 H 0.2004 0.6061 -0.1281 0.037 Uiso 1 1 calc R
C44 C -0.0309(5) 0.7468(6) -0.2450(4) 0.0334(18) Uani 1 1 d .
C45 C -0.0899(6) 0.7407(6) -0.3046(4) 0.0344(18) Uani 1 1 d .
C46 C -0.2180(7) 0.8140(6) -0.4712(4) 0.066(3) Uani 1 1 d .
H46 H -0.2093 0.8759 -0.4863 0.080 Uiso 1 1 calc R
C47 C -0.1501(7) 0.8221(6) -0.4018(4) 0.062(3) Uani 1 1 d .
H47 H -0.0962 0.8881 -0.3704 0.074 Uiso 1 1 calc R
C48 C -0.1603(6) 0.7346(6) -0.3780(4) 0.0344(18) Uani 1 1 d .
C49 C -0.2377(6) 0.6417(6) -0.4265(4) 0.045(2) Uani 1 1 d .
H49 H -0.2468 0.5785 -0.4133 0.054 Uiso 1 1 calc R
C50 C -0.3029(6) 0.6412(6) -0.4954(4) 0.043(2) Uani 1 1 d .
H50 H -0.3568 0.5759 -0.5283 0.051 Uiso 1 1 calc R
C51 C 0.6438(6) 0.9450(5) 0.4387(4) 0.0402(19) Uani 1 1 d .
H51 H 0.5877 0.9278 0.4707 0.048 Uiso 1 1 calc R
C52 C 0.6895(6) 1.0507(6) 0.4469(4) 0.047(2) Uani 1 1 d .
H52 H 0.6634 1.1044 0.4824 0.056 Uiso 1 1 calc R
C53 C 0.7745(6) 1.0776(6) 0.4022(4) 0.0398(19) Uani 1 1 d .
C54 C 0.8024(7) 0.9952(6) 0.3481(4) 0.052(2) Uani 1 1 d .
H54 H 0.8562 1.0100 0.3139 0.062 Uiso 1 1 calc R
C55 C 0.7527(6) 0.8906(5) 0.3428(4) 0.0369(18) Uani 1 1 d .
H55 H 0.7748 0.8349 0.3060 0.044 Uiso 1 1 calc R
C56 C 0.8338(6) 1.1879(6) 0.4174(4) 0.043(2) Uani 1 1 d .
C57 C 0.8820(7) 1.2799(6) 0.4401(4) 0.046(2) Uani 1 1 d .
C58 C 0.9423(6) 1.3919(5) 0.4695(4) 0.0406(19) Uani 1 1 d .
C59 C 0.9195(7) 1.4604(6) 0.4312(5) 0.055(2) Uani 1 1 d .
H59 H 0.8637 1.4331 0.3830 0.065 Uiso 1 1 calc R
C60 C 0.9752(7) 1.5669(6) 0.4610(4) 0.054(2) Uani 1 1 d .
H60 H 0.9573 1.6127 0.4338 0.04(2) Uiso 1 1 calc R
C1M C 0.5262(8) 0.3346(7) 0.3688(5) 0.075(3) Uani 1 1 d .
H1M1 H 0.4810 0.2615 0.3604 0.112 Uiso 1 1 calc R
H1M2 H 0.5076 0.3834 0.4162 0.112 Uiso 1 1 calc R
H1M3 H 0.6085 0.3399 0.3779 0.112 Uiso 1 1 calc R
Cu1 Cu 0.40657(7) 0.26992(7) 0.17135(5) 0.0309(2) Uani 1 1 d .
Cu2 Cu 0.60363(7) 0.71216(7) 0.37973(5) 0.0295(2) Uani 1 1 d .
N1 N 0.2987(4) 0.3583(4) 0.1686(3) 0.0283(13) Uani 1 1 d .
N2 N -0.5012(4) 1.1657(4) 0.1495(3) 0.0319(14) Uani 1 1 d .
N3 N 0.4993(4) 0.6985(4) 0.2799(3) 0.0257(13) Uani 1 1 d .
N4 N -0.2951(5) 0.7251(4) -0.5185(3) 0.0336(15) Uani 1 1 d .
N5 N 0.6744(5) 0.8665(4) 0.3884(3) 0.0304(14) Uani 1 1 d .
N11 N 0.5219(5) 0.3752(5) 0.0760(3) 0.0332(14) Uani 1 1 d .
N12 N 0.2179(6) 0.1061(5) 0.1640(5) 0.054(2) Uani 1 1 d .
N13 N 0.7359(6) 0.5732(6) 0.3051(3) 0.0414(17) Uani 1 1 d .
N14 N 0.4015(5) 0.6666(5) 0.4430(3) 0.0385(15) Uani 1 1 d .
O1 O 0.5295(4) 0.3789(3) 0.1509(2) 0.0311(11) Uani 1 1 d .
O2 O 0.4524(4) 0.2978(4) 0.0240(3) 0.0471(14) Uani 1 1 d .
O3 O 0.5847(4) 0.4496(4) 0.0612(3) 0.0475(14) Uani 1 1 d .
O4 O 0.3012(4) 0.1755(4) 0.2174(3) 0.0454(14) Uani 1 1 d .
O5 O 0.2058(5) 0.1089(5) 0.0941(4) 0.0679(19) Uani 1 1 d .
O6 O 0.1533(5) 0.0382(5) 0.1841(5) 0.096(2) Uani 1 1 d .
O7 O 0.6344(4) 0.5640(4) 0.3225(2) 0.0332(12) Uani 1 1 d .
O8 O 0.7939(5) 0.6617(5) 0.3104(3) 0.0654(17) Uani 1 1 d .
O9 O 0.7701(4) 0.4940(4) 0.2825(3) 0.0585(17) Uani 1 1 d .
O10 O 0.4574(4) 0.6060(4) 0.4071(3) 0.0453(14) Uani 1 1 d .
O11 O 0.4491(4) 0.7647(4) 0.4667(3) 0.0533(15) Uani 1 1 d .
O12 O 0.3043(5) 0.6305(5) 0.4534(3) 0.079(2) Uani 1 1 d .
O1M O 0.4994(4) 0.3619(4) 0.2997(3) 0.0374(12) Uani 1 1 d D
H1M H 0.555(5) 0.415(5) 0.295(5) 0.10(4) Uiso 1 1 d D
C1S C 0.3975(11) 0.0397(8) 0.3383(7) 0.130(5) Uani 1 1 d D
H1S1 H 0.3989 0.1147 0.3604 0.196 Uiso 1 1 calc R
H1S2 H 0.4286 0.0273 0.2876 0.196 Uiso 1 1 calc R
H1S3 H 0.4446 0.0221 0.3775 0.196 Uiso 1 1 calc R
O1S O 0.2869(11) -0.0231(8) 0.3236(8) 0.293(10) Uani 1 1 d D
H1S H 0.2517 -0.0071 0.2873 0.440 Uiso 1 1 d R
O2S O 0.9378(12) 0.0879(11) 0.5837(9) 0.389(13) Uani 1 1 d D
H2S H 0.9030 0.0462 0.6060 0.583 Uiso 1 1 calc R
C2S C 0.9299(11) 0.1887(10) 0.6218(8) 0.217(11) Uani 1 1 d D
H2S1 H 0.9962 0.2277 0.6654 0.326 Uiso 1 1 calc R
H2S2 H 0.8586 0.1841 0.6446 0.326 Uiso 1 1 calc R
H2S3 H 0.9291 0.2262 0.5824 0.326 Uiso 1 1 calc R

loop_
_atom_site_aniso_label
_atom_site_aniso_U_11
_atom_site_aniso_U_22
_atom_site_aniso_U_33
_atom_site_aniso_U_23
_atom_site_aniso_U_13
_atom_site_aniso_U_12
C1 0.037(4) 0.040(5) 0.036(4) 0.007(4) -0.004(3) 0.016(4)
C2 0.033(4) 0.050(5) 0.037(4) 0.015(4) 0.002(3) 0.025(4)
C3 0.019(4) 0.035(4) 0.046(4) 0.021(4) 0.008(3) 0.013(3)
C4 0.038(4) 0.028(4) 0.043(4) 0.009(4) -0.002(3) 0.018(4)
C5 0.032(4) 0.033(4) 0.039(4) 0.018(4) 0.001(3) 0.013(4)
C6 0.031(4) 0.039(5) 0.059(5) 0.018(4) 0.009(4) 0.014(4)
C7 0.039(4) 0.029(4) 0.048(4) 0.016(4) 0.008(4) 0.016(4)
C8 0.026(4) 0.035(4) 0.046(4) 0.018(4) 0.004(3) 0.013(4)
C9 0.043(5) 0.023(4) 0.050(4) 0.016(4) 0.002(4) 0.015(4)
C10 0.026(4) 0.031(4) 0.042(4) 0.013(3) -0.003(3) 0.010(3)
C11 0.035(4) 0.028(4) 0.034(4) 0.010(3) 0.002(3) 0.018(4)
C12 0.035(4) 0.026(4) 0.073(6) 0.018(4) 0.006(4) 0.012(4)
C13 0.024(4) 0.032(4) 0.070(5) 0.018(4) 0.002(4) 0.006(4)
C14 0.036(4) 0.030(4) 0.042(4) 0.007(4) -0.001(3) 0.020(4)
C15 0.040(4) 0.024(4) 0.043(4) 0.011(4) 0.000(3) 0.011(4)
C16 0.041(4) 0.033(4) 0.042(4) 0.005(4) 0.005(3) 0.021(4)
C17 0.038(4) 0.030(4) 0.052(5) 0.010(4) -0.001(4) 0.015(4)
C18 0.039(4) 0.026(4) 0.046(4) 0.020(4) 0.014(4) 0.019(4)
C19 0.026(4) 0.032(4) 0.067(5) 0.020(4) -0.002(4) 0.006(4)
C20 0.024(4) 0.032(4) 0.061(5) 0.011(4) 0.009(4) 0.012(4)
C31 0.048(5) 0.028(4) 0.029(4) 0.004(3) 0.000(3) 0.016(4)
C32 0.034(4) 0.034(4) 0.040(4) 0.015(4) -0.006(3) 0.020(4)
C33 0.033(4) 0.025(4) 0.034(4) 0.015(3) -0.006(3) 0.008(3)
C34 0.036(4) 0.039(4) 0.017(3) 0.009(3) -0.004(3) 0.009(4)
C35 0.029(4) 0.023(4) 0.029(4) 0.010(3) 0.002(3) 0.009(3)
C36 0.037(4) 0.029(4) 0.032(4) 0.009(3) -0.007(3) 0.006(4)
C37 0.042(4) 0.034(4) 0.036(4) 0.012(4) 0.000(4) 0.014(4)
C38 0.030(4) 0.036(4) 0.030(4) 0.018(3) 0.000(3) 0.007(4)
C39 0.033(4) 0.045(5) 0.038(4) 0.011(4) 0.000(3) 0.016(4)
C40 0.038(4) 0.042(5) 0.040(4) 0.022(4) -0.002(3) 0.020(4)
C41 0.027(4) 0.039(4) 0.030(4) 0.019(3) -0.001(3) 0.008(4)
C42 0.035(4) 0.028(4) 0.024(3) 0.008(3) 0.001(3) 0.008(3)
C43 0.031(4) 0.032(4) 0.037(4) 0.022(3) -0.004(3) 0.013(3)
C44 0.027(4) 0.045(5) 0.033(4) 0.014(4) 0.007(3) 0.017(4)
C45 0.036(4) 0.041(5) 0.031(4) 0.011(3) 0.003(3) 0.020(4)
C46 0.088(7) 0.034(5) 0.062(5) 0.017(4) -0.039(5) 0.007(5)
C47 0.071(6) 0.041(5) 0.054(5) 0.018(4) -0.043(5) -0.004(5)
C48 0.032(4) 0.043(5) 0.032(4) 0.019(4) -0.004(3) 0.014(4)
C49 0.066(5) 0.031(4) 0.037(4) 0.019(4) -0.011(4) 0.011(4)
C50 0.053(5) 0.038(5) 0.031(4) 0.012(4) -0.007(4) 0.006(4)
C51 0.045(5) 0.031(4) 0.042(4) 0.009(4) 0.009(4) 0.008(4)
C52 0.047(5) 0.030(5) 0.059(5) 0.011(4) 0.016(4) 0.007(4)
C53 0.046(5) 0.029(4) 0.041(4) 0.012(4) -0.006(4) 0.009(4)
C54 0.070(6) 0.033(5) 0.043(5) 0.011(4) 0.016(4) -0.001(5)
C55 0.055(5) 0.022(4) 0.033(4) 0.007(3) 0.012(4) 0.010(4)
C56 0.054(5) 0.031(5) 0.050(5) 0.018(4) 0.009(4) 0.017(4)
C57 0.055(5) 0.028(5) 0.053(5) 0.009(4) 0.012(4) 0.011(4)
C58 0.042(5) 0.023(4) 0.054(5) 0.008(4) 0.015(4) 0.008(4)
C59 0.072(6) 0.034(5) 0.054(5) 0.015(4) -0.011(4) 0.014(5)
C60 0.067(6) 0.035(5) 0.058(5) 0.022(4) -0.015(4) 0.009(5)
C1M 0.096(7) 0.067(7) 0.058(6) 0.030(5) 0.004(5) 0.009(6)
Cu1 0.0306(5) 0.0254(5) 0.0407(5) 0.0123(4) 0.0041(4) 0.0140(4)
Cu2 0.0368(5) 0.0236(5) 0.0263(4) 0.0086(4) -0.0074(4) 0.0092(4)
N1 0.029(3) 0.025(3) 0.035(3) 0.009(3) 0.011(3) 0.014(3)
N2 0.030(3) 0.029(3) 0.042(3) 0.012(3) 0.007(3) 0.017(3)
N3 0.026(3) 0.020(3) 0.028(3) 0.008(3) -0.003(2) 0.002(3)
N4 0.047(4) 0.025(3) 0.028(3) 0.010(3) -0.007(3) 0.012(3)
N5 0.040(3) 0.030(3) 0.021(3) 0.008(3) -0.001(3) 0.012(3)
N11 0.038(4) 0.027(4) 0.035(4) 0.007(3) 0.001(3) 0.015(3)
N12 0.037(4) 0.032(4) 0.091(6) 0.013(5) 0.012(4) 0.013(4)
N13 0.056(5) 0.040(4) 0.032(4) 0.011(3) 0.001(3) 0.024(4)
N14 0.036(4) 0.045(4) 0.037(4) 0.017(3) 0.008(3) 0.012(4)
O1 0.040(3) 0.031(3) 0.023(2) 0.010(2) -0.004(2) 0.012(2)
O2 0.048(3) 0.042(3) 0.035(3) 0.000(3) -0.003(2) 0.004(3)
O3 0.057(4) 0.038(3) 0.046(3) 0.018(3) 0.005(3) 0.007(3)
O4 0.030(3) 0.037(3) 0.073(4) 0.022(3) 0.012(3) 0.011(3)
O5 0.062(4) 0.049(4) 0.081(4) 0.002(4) -0.009(4) 0.026(3)
O6 0.065(4) 0.046(4) 0.170(7) 0.040(5) 0.031(4) -0.005(4)
O7 0.035(3) 0.033(3) 0.029(3) 0.006(2) -0.002(2) 0.014(3)
O8 0.068(4) 0.057(4) 0.079(4) 0.029(4) 0.031(3) 0.015(4)
O9 0.060(4) 0.056(4) 0.061(4) 0.008(3) -0.004(3) 0.038(3)
O10 0.052(3) 0.047(3) 0.042(3) 0.016(3) 0.004(3) 0.023(3)
O11 0.070(4) 0.036(3) 0.047(3) 0.010(3) -0.001(3) 0.010(3)
O12 0.044(4) 0.099(5) 0.089(5) 0.027(4) 0.032(3) 0.013(4)
O1M 0.046(3) 0.032(3) 0.039(3) 0.019(3) 0.000(2) 0.013(3)
C1S 0.206(15) 0.053(7) 0.105(9) 0.016(7) -0.011(10) 0.013(9)
O1S 0.280(14) 0.087(8) 0.396(19) -0.085(10) 0.216(14) 0.000(9)
O2S 0.331(19) 0.271(17) 0.42(2) 0.172(16) -0.331(17) -0.115(15)
C2S 0.218(17) 0.198(17) 0.131(11) 0.123(12) -0.089(11) -0.179(14)

loop_
_atom_type_symbol
_atom_type_description
_atom_type_scat_dispersion_real
_atom_type_scat_dispersion_imag
_atom_type_scat_source
C C 0.0033 0.0016 'International Tables Vol C Tables 4.2.6.8 and 6.1.1.4'
H H 0.0000 0.0000 'International Tables Vol C Tables 4.2.6.8 and 6.1.1.4'
N N 0.0061 0.0033 'International Tables Vol C Tables 4.2.6.8 and 6.1.1.4'
O O 0.0106 0.0060 'International Tables Vol C Tables 4.2.6.8 and 6.1.1.4'
Cu Cu 0.3201 1.2651 'International Tables Vol C Tables 4.2.6.8 and 6.1.1.4'

loop_
_geom_angle_atom_site_label_1
_geom_angle_atom_site_label_2
_geom_angle_atom_site_label_3
_geom_angle
_geom_angle_site_symmetry_1
_geom_angle_site_symmetry_3
N1 C1 C2 122.8(6) . .
C3 C2 C1 119.3(6) . .
C2 C3 C4 117.7(6) . .
C2 C3 C6 120.8(6) . .
C4 C3 C6 121.5(6) . .
C3 C4 C5 119.8(6) . .
N1 C5 C4 121.8(6) . .
C7 C6 C3 177.4(8) . .
C6 C7 C8 179.0(8) . .
C13 C8 C9 119.3(7) . .
C13 C8 C7 120.6(6) . .
C9 C8 C7 120.0(7) . .
C10 C9 C8 120.5(7) . .
C9 C10 C11 120.1(6) . .
C10 C11 C12 119.4(6) . .
C10 C11 C14 121.9(6) . .
C12 C11 C14 118.6(6) . .
C13 C12 C11 119.9(7) . .
C8 C13 C12 120.6(7) . .
C15 C14 C11 176.8(7) . .
C14 C15 C18 177.5(8) . .
N2 C16 C17 124.2(6) . .
C16 C17 C18 118.4(6) . .
C19 C18 C17 117.3(6) . .
C19 C18 C15 121.5(6) . .
C17 C18 C15 121.1(6) . .
C20 C19 C18 120.1(6) . .
N2 C20 C19 123.8(7) . .
N3 C31 C32 122.8(6) . .
C31 C32 C33 120.9(6) . .
C32 C33 C34 116.8(6) . .
C32 C33 C36 120.8(6) . .
C34 C33 C36 122.4(6) . .
C33 C34 C35 119.4(6) . .
N3 C35 C34 123.3(6) . .
C37 C36 C33 175.4(7) . .
C36 C37 C38 176.2(8) . .
C43 C38 C39 120.2(6) . .
C43 C38 C37 118.7(6) . .
C39 C38 C37 121.0(6) . .
C40 C39 C38 119.6(6) . .
C39 C40 C41 120.2(7) . .
C42 C41 C40 119.8(6) . .
C42 C41 C44 118.9(6) . .
C40 C41 C44 121.3(6) . .
C41 C42 C43 120.8(6) . .
C42 C43 C38 119.4(6) . .
C45 C44 C41 175.3(8) . .
C44 C45 C48 178.9(9) . .
N4 C46 C47 124.0(8) . .
C48 C47 C46 119.7(7) . .
C49 C48 C47 117.3(6) . .
C49 C48 C45 121.7(7) . .
C47 C48 C45 121.0(6) . .
C48 C49 C50 119.0(7) . .
N4 C50 C49 124.4(7) . .
N5 C51 C52 123.1(7) . .
C51 C52 C53 119.1(7) . .
C54 C53 C52 117.1(7) . .
C54 C53 C56 122.8(7) . .
C52 C53 C56 120.0(7) . .
C53 C54 C55 120.6(7) . .
N5 C55 C54 121.4(7) . .
C57 C56 C53 171.5(9) . .
C56 C57 C58 178.6(9) . .
C59 C58 C60 118.4(7) . 2_786
C59 C58 C57 122.1(7) . .
C60 C58 C57 119.6(7) 2_786 .
C60 C59 C58 121.4(7) . .
C59 C60 C58 120.2(7) . 2_786
O1 Cu1 N2 91.8(2) . 1_645
O1 Cu1 O4 167.22(19) . .
N2 Cu1 O4 88.5(2) 1_645 .
O1 Cu1 N1 89.4(2) . .
N2 Cu1 N1 167.8(2) 1_645 .
O4 Cu1 N1 93.0(2) . .
O1 Cu1 O1M 80.18(18) . .
N2 Cu1 O1M 95.27(19) 1_645 .
O4 Cu1 O1M 87.1(2) . .
N1 Cu1 O1M 96.90(19) . .
N3 Cu2 N4 178.5(2) . 1_656
N3 Cu2 N5 87.0(2) . .
N4 Cu2 N5 93.7(2) 1_656 .
N3 Cu2 O7 91.76(18) . .
N4 Cu2 O7 88.67(19) 1_656 .
N5 Cu2 O7 136.1(2) . .
N3 Cu2 O10 87.52(19) . .
N4 Cu2 O10 91.1(2) 1_656 .
N5 Cu2 O10 143.2(2) . .
O7 Cu2 O10 80.50(19) . .
C5 N1 C1 118.5(6) . .
C5 N1 Cu1 120.8(4) . .
C1 N1 Cu1 120.7(4) . .
C20 N2 C16 116.1(6) . .
C20 N2 Cu1 120.7(4) . 1_465
C16 N2 Cu1 122.9(5) . 1_465
C35 N3 C31 116.8(5) . .
C35 N3 Cu2 124.7(4) . .
C31 N3 Cu2 118.1(4) . .
C50 N4 C46 115.6(6) . .
C50 N4 Cu2 119.9(4) . 1_454
C46 N4 Cu2 124.4(5) . 1_454
C51 N5 C55 118.4(6) . .
C51 N5 Cu2 121.0(5) . .
C55 N5 Cu2 120.5(5) . .
O3 N11 O2 124.0(6) . .
O3 N11 O1 117.6(5) . .
O2 N11 O1 118.4(6) . .
O6 N12 O5 122.2(8) . .
O6 N12 O4 118.4(9) . .
O5 N12 O4 119.4(8) . .
O8 N13 O9 122.7(7) . .
O8 N13 O7 117.7(7) . .
O9 N13 O7 119.5(7) . .
O12 N14 O11 121.8(7) . .
O12 N14 O10 120.7(7) . .
O11 N14 O10 117.5(6) . .
N11 O1 Cu1 114.5(4) . .
N12 O4 Cu1 112.9(5) . .
N13 O7 Cu2 113.2(4) . .
N14 O10 Cu2 104.5(4) . .
C1M O1M Cu1 134.8(5) . .

loop_
_geom_bond_atom_site_label_1
_geom_bond_atom_site_label_2
_geom_bond_distance
_geom_bond_site_symmetry_2
C1 N1 1.336(7) .
C1 C2 1.388(9) .
C2 C3 1.381(8) .
C3 C4 1.390(8) .
C3 C6 1.455(9) .
C4 C5 1.394(8) .
C5 N1 1.336(7) .
C6 C7 1.174(9) .
C7 C8 1.446(9) .
C8 C13 1.370(9) .
C8 C9 1.391(8) .
C9 C10 1.372(8) .
C10 C11 1.385(9) .
C11 C12 1.389(8) .
C11 C14 1.437(9) .
C12 C13 1.384(9) .
C14 C15 1.180(8) .
C15 C18 1.444(9) .
C16 N2 1.349(8) .
C16 C17 1.377(9) .
C17 C18 1.395(8) .
C18 C19 1.388(9) .
C19 C20 1.359(9) .
C20 N2 1.339(7) .
C31 N3 1.359(8) .
C31 C32 1.359(8) .
C32 C33 1.386(8) .
C33 C34 1.388(9) .
C33 C36 1.428(8) .
C34 C35 1.393(8) .
C35 N3 1.333(7) .
C36 C37 1.190(8) .
C37 C38 1.444(8) .
C38 C43 1.390(8) .
C38 C39 1.392(9) .
C39 C40 1.388(8) .
C40 C41 1.391(8) .
C41 C42 1.377(9) .
C41 C44 1.440(8) .
C42 C43 1.387(8) .
C44 C45 1.186(8) .
C45 C48 1.455(8) .
C46 N4 1.326(8) .
C46 C47 1.372(9) .
C47 C48 1.370(10) .
C48 C49 1.364(9) .
C49 C50 1.386(8) .
C50 N4 1.319(9) .
C51 N5 1.324(7) .
C51 C52 1.382(10) .
C52 C53 1.393(10) .
C53 C54 1.373(9) .
C53 C56 1.442(10) .
C54 C55 1.389(10) .
C55 N5 1.338(8) .
C56 C57 1.181(9) .
C57 C58 1.442(10) .
C58 C59 1.377(10) .
C58 C60 1.384(9) 2_786
C59 C60 1.367(10) .
C60 C58 1.384(9) 2_786
C1M O1M 1.411(9) .
Cu1 O1 1.982(5) .
Cu1 N2 1.991(5) 1_645
Cu1 O4 1.994(5) .
Cu1 N1 1.996(5) .
Cu1 O1M 2.259(5) .
Cu2 N3 2.007(5) .
Cu2 N4 2.018(5) 1_656
Cu2 N5 2.038(6) .
Cu2 O7 2.117(4) .
Cu2 O10 2.196(5) .
N2 Cu1 1.991(5) 1_465
N4 Cu2 2.018(5) 1_454
N11 O3 1.228(7) .
N11 O2 1.233(6) .
N11 O1 1.296(6) .
N12 O6 1.224(9) .
N12 O5 1.238(9) .
N12 O4 1.281(7) .
N13 O8 1.219(8) .
N13 O9 1.225(7) .
N13 O7 1.280(7) .
N14 O12 1.216(7) .
N14 O11 1.251(7) .
N14 O10 1.257(7) .
C1S O1S 1.363(12) .
O2S C2S 1.374(12) .

loop_
_geom_hbond_atom_site_label_D
_geom_hbond_atom_site_label_H
_geom_hbond_atom_site_label_A
_geom_hbond_distance_DH
_geom_hbond_distance_HA
_geom_hbond_distance_DA
_geom_hbond_angle_DHA
O1M H1M O7 0.899(11) 1.93(4) 2.750(7) 152(8)
O1M H1M O9 0.899(11) 2.63(5) 3.433(8) 150(7)
O1S H1S O6 0.85 2.40 3.254(18) 179.6
